data_4068475
loop_
_publ_author_name
'Appel, Aaron M.'
'Lee, Suh-Jane'
'Franz, James A.'
'DuBois, Daniel L.'
'Rakowski DuBois, M.'
'Twamley, Brendan'

_publ_section_title
;
 Determination of S&#x2212;H Bond Strengths in Dimolybdenum Tetrasulfide
 Complexes
;
_journal_issue 3
_journal_name_full Organometallics
_journal_page_first 749
_journal_paper_doi 10.1021/om800875n
_journal_volume 28
_journal_year 2009
_chemical_formula_moiety 'C21 H33 Mo2 S4'
_chemical_formula_sum 'C21 H34 Mo2 S4'
_chemical_formula_weight 606.60
_chemical_name_common '[Cp*2Mo2S2S(H)S(Me)]'
_chemical_name_systematic
; 
 ? 
;
_space_group_IT_number 14
_symmetry_cell_setting monoclinic
_symmetry_space_group_name_Hall '-P 2yn'
_symmetry_space_group_name_H-M 'P 1 21/n 1'
_atom_sites_solution_hydrogens geom
_atom_sites_solution_primary direct
_atom_sites_solution_secondary difmap
_audit_creation_method SHELXL-97
_cell_angle_alpha 90.00
_cell_angle_beta 108.809(1)
_cell_angle_gamma 90.00
_cell_formula_units_Z 2
_cell_length_a 8.1814(3)
_cell_length_b 14.4649(5)
_cell_length_c 10.7065(4)
_cell_measurement_reflns_used 5753
_cell_measurement_temperature 90(2)
_cell_measurement_theta_max 30.04
_cell_measurement_theta_min 2.45
_cell_volume 1199.38(8)
_computing_cell_refinement 'SAINT+  v. 7.23a (Bruker, 2006)'
_computing_data_collection 'SMART v. 5.632 (Bruker, 2006)'
_computing_data_reduction 'SAINT+  v. 7.23a (Bruker, 2006)'
_computing_molecular_graphics 'XP, SHELXTL  v. 6.14 (Bruker, 2003)'
_computing_publication_material 'XCIF, SHELXTL, v. 6.14 (Bruker, 2001)'
_computing_structure_refinement 'XL, SHELXTL  v. 6.14 (Bruker, 2003)'
_computing_structure_solution 'XS, SHELXTL  v. 6.14 (Bruker, 2003)'
_diffrn_ambient_temperature 90(2)
_diffrn_detector_area_resol_mean 8.3
_diffrn_measured_fraction_theta_full 1.000
_diffrn_measured_fraction_theta_max 1.000
_diffrn_measurement_device_type 'Bruker/Siemens SMART APEX'
_diffrn_measurement_method '\w scans'
_diffrn_radiation_monochromator graphite
_diffrn_radiation_source 'normal-focus sealed tube'
_diffrn_radiation_type MoK\a
_diffrn_radiation_wavelength 0.71073
_diffrn_reflns_av_R_equivalents 0.0226
_diffrn_reflns_av_sigmaI/netI 0.0155
_diffrn_reflns_limit_h_max 10
_diffrn_reflns_limit_h_min -10
_diffrn_reflns_limit_k_max 18
_diffrn_reflns_limit_k_min -18
_diffrn_reflns_limit_l_max 13
_diffrn_reflns_limit_l_min -13
_diffrn_reflns_number 17195
_diffrn_reflns_theta_full 27.50
_diffrn_reflns_theta_max 27.50
_diffrn_reflns_theta_min 2.45
_exptl_absorpt_coefficient_mu 1.399
_exptl_absorpt_correction_T_max 0.8963
_exptl_absorpt_correction_T_min 0.6630
_exptl_absorpt_correction_type multi-scan
_exptl_absorpt_process_details 'SADABS-2004/1 (Bruker, 2004)'
_exptl_crystal_colour red
_exptl_crystal_density_diffrn 1.680
_exptl_crystal_density_method 'not measured'
_exptl_crystal_description block
_exptl_crystal_F_000 616
_exptl_crystal_size_max 0.32
_exptl_crystal_size_mid 0.17
_exptl_crystal_size_min 0.08
_refine_diff_density_max 0.781
_refine_diff_density_min -0.308
_refine_diff_density_rms 0.078
_refine_ls_extinction_method none
_refine_ls_goodness_of_fit_ref 1.092
_refine_ls_hydrogen_treatment constr
_refine_ls_matrix_type full
_refine_ls_number_parameters 153
_refine_ls_number_reflns 2763
_refine_ls_number_restraints 3
_refine_ls_restrained_S_all 1.093
_refine_ls_R_factor_all 0.0246
_refine_ls_R_factor_gt 0.0222
_refine_ls_shift/su_max 0.001
_refine_ls_shift/su_mean 0.000
_refine_ls_structure_factor_coef Fsqd
_refine_ls_weighting_details 'calc w=1/[\s^2^(Fo^2^)+(0.0259P)^2^+0.9588P] where P=(Fo^2^+2Fc^2^)/3'
_refine_ls_weighting_scheme calc
_refine_ls_wR_factor_gt 0.0536
_refine_ls_wR_factor_ref 0.0551
_reflns_number_gt 2579
_reflns_number_total 2763
_reflns_threshold_expression I>2\s(I)
_cod_data_source_file om800875n_si_002.cif
_cod_data_source_block S4MeH
_cod_original_sg_symbol_H-M P2(1)/n
_cod_database_code 4068475

loop_
_symmetry_equiv_pos_as_xyz
'x, y, z'
'-x+1/2, y+1/2, -z+1/2'
'-x, -y, -z'
'x-1/2, -y-1/2, z-1/2'

loop_
_atom_site_label
_atom_site_type_symbol
_atom_site_fract_x
_atom_site_fract_y
_atom_site_fract_z
_atom_site_U_iso_or_equiv
_atom_site_adp_type
_atom_site_occupancy
_atom_site_symmetry_multiplicity
_atom_site_calc_flag
_atom_site_refinement_flags
_atom_site_disorder_assembly
_atom_site_disorder_group
Mo1 Mo -0.00050(2) 0.026042(11) 0.885075(15) 0.01664(6) Uani 1 1 d . . .
S1A S 0.0238(6) -0.1402(2) 0.9509(4) 0.01608(18) Uiso 0.29 1 d PD . 1
S2A S 0.2564(5) 0.0191(2) 1.0722(7) 0.01608(18) Uiso 0.29 1 d P . 1
C11A C 0.2404(17) -0.1832(13) 0.9843(15) 0.0265(13) Uiso 0.20(2) 1 d PD A 1
H11A H 0.3068 -0.1398 0.9493 0.040 Uiso 0.20(2) 1 calc PR A 1
H11B H 0.2366 -0.2436 0.9419 0.040 Uiso 0.20(2) 1 calc PR A 1
H11C H 0.2957 -0.1896 1.0798 0.040 Uiso 0.20(2) 1 calc PR A 1
S1B S 0.0384(8) -0.1354(3) 0.9453(4) 0.01608(18) Uiso 0.26 1 d PD . 2
S2B S 0.2496(8) 0.0313(7) 1.0813(4) 0.01608(18) Uiso 0.26 1 d P . 2
C11B C 0.2678(13) -0.1683(8) 0.9961(10) 0.0265(13) Uiso 0.30(2) 1 d PD B 2
H11D H 0.3393 -0.1125 1.0098 0.040 Uiso 0.30(2) 1 calc PR B 2
H11E H 0.2889 -0.2063 0.9271 0.040 Uiso 0.30(2) 1 calc PR B 2
H11F H 0.2974 -0.2037 1.0785 0.040 Uiso 0.30(2) 1 calc PR B 2
S1C S -0.0905(5) -0.1232(3) 0.9305(4) 0.01608(18) Uiso 0.13 1 d P . 3
S2C S 0.2600(5) -0.0409(3) 1.0442(4) 0.01608(18) Uiso 0.13 1 d P . 3
S1D S 0.0731(5) -0.1402(2) 0.9656(3) 0.01608(18) Uiso 0.22 1 d P . 4
S2D S 0.2395(6) 0.0353(7) 1.0625(5) 0.01608(18) Uiso 0.22 1 d P . 4
S1E S -0.1345(10) -0.1108(6) 0.9209(8) 0.01608(18) Uiso 0.06 1 d P . 5
S2E S 0.2407(11) -0.0686(6) 1.0335(8) 0.01608(18) Uiso 0.06 1 d P . 5
S1F S 0.1587(17) -0.1178(8) 0.9951(11) 0.01608(18) Uiso 0.04 1 d P . 6
S2F S 0.2194(17) 0.0658(10) 1.0812(16) 0.01608(18) Uiso 0.04 1 d P . 6
C1 C -0.1555(3) 0.07904(15) 0.67193(19) 0.0236(4) Uani 1 1 d . . .
C2 C -0.0252(3) 0.14600(14) 0.7301(2) 0.0243(4) Uani 1 1 d . . .
C3 C 0.1388(3) 0.10325(15) 0.7550(2) 0.0252(4) Uani 1 1 d . . .
C4 C 0.1111(3) 0.00979(15) 0.7127(2) 0.0243(4) Uani 1 1 d . . .
C5 C -0.0708(3) -0.00590(15) 0.66078(19) 0.0246(4) Uani 1 1 d . . .
C6 C -0.3468(3) 0.09651(18) 0.6247(2) 0.0321(5) Uani 1 1 d . . .
H6A H -0.3744 0.1444 0.6795 0.048 Uiso 1 1 calc R . .
H6B H -0.4078 0.0393 0.6313 0.048 Uiso 1 1 calc R . .
H6C H -0.3830 0.1172 0.5327 0.048 Uiso 1 1 calc R . .
C7 C -0.0553(3) 0.24645(15) 0.7519(2) 0.0335(5) Uani 1 1 d . . .
H7A H 0.0345 0.2684 0.8313 0.050 Uiso 1 1 calc R . .
H7B H -0.1688 0.2539 0.7631 0.050 Uiso 1 1 calc R . .
H7C H -0.0511 0.2825 0.6755 0.050 Uiso 1 1 calc R . .
C8 C 0.3108(3) 0.15048(17) 0.8097(3) 0.0352(5) Uani 1 1 d . . .
H8A H 0.4002 0.1043 0.8493 0.053 Uiso 1 1 calc R . .
H8B H 0.3061 0.1953 0.8771 0.053 Uiso 1 1 calc R . .
H8C H 0.3383 0.1826 0.7384 0.053 Uiso 1 1 calc R . .
C9 C 0.2482(3) -0.05883(17) 0.7110(2) 0.0333(5) Uani 1 1 d . . .
H9A H 0.2735 -0.0532 0.6279 0.050 Uiso 1 1 calc R . .
H9B H 0.2073 -0.1215 0.7190 0.050 Uiso 1 1 calc R . .
H9C H 0.3533 -0.0465 0.7851 0.050 Uiso 1 1 calc R . .
C10 C -0.1566(3) -0.09335(16) 0.5977(2) 0.0325(5) Uani 1 1 d . . .
H10A H -0.1589 -0.0954 0.5057 0.049 Uiso 1 1 calc R . .
H10B H -0.2750 -0.0952 0.6008 0.049 Uiso 1 1 calc R . .
H10C H -0.0920 -0.1466 0.6455 0.049 Uiso 1 1 calc R . .

loop_
_atom_site_aniso_label
_atom_site_aniso_U_11
_atom_site_aniso_U_22
_atom_site_aniso_U_33
_atom_site_aniso_U_23
_atom_site_aniso_U_13
_atom_site_aniso_U_12
Mo1 0.01779(9) 0.01748(9) 0.01678(9) -0.00171(6) 0.00855(6) -0.00169(6)
C1 0.0290(10) 0.0269(10) 0.0179(9) 0.0033(8) 0.0119(8) 0.0015(8)
C2 0.0350(11) 0.0211(10) 0.0224(10) 0.0030(8) 0.0171(8) 0.0005(8)
C3 0.0284(10) 0.0284(10) 0.0250(10) 0.0016(8) 0.0172(8) -0.0031(8)
C4 0.0305(11) 0.0264(10) 0.0224(10) 0.0025(8) 0.0173(8) 0.0031(8)
C5 0.0341(11) 0.0261(10) 0.0153(9) 0.0007(8) 0.0104(8) -0.0026(9)
C6 0.0295(11) 0.0431(13) 0.0235(10) 0.0065(9) 0.0086(9) 0.0071(10)
C7 0.0476(14) 0.0228(10) 0.0377(12) 0.0039(9) 0.0243(11) 0.0028(10)
C8 0.0314(12) 0.0365(12) 0.0446(13) 0.0002(11) 0.0218(10) -0.0089(10)
C9 0.0384(12) 0.0351(12) 0.0355(12) 0.0026(10) 0.0244(10) 0.0096(10)
C10 0.0466(13) 0.0293(11) 0.0209(10) -0.0041(9) 0.0101(9) -0.0063(10)

loop_
_atom_type_symbol
_atom_type_description
_atom_type_scat_dispersion_real
_atom_type_scat_dispersion_imag
_atom_type_scat_source
C C 0.0033 0.0016 'International Tables Vol C Tables 4.2.6.8 and 6.1.1.4'
H H 0.0000 0.0000 'International Tables Vol C Tables 4.2.6.8 and 6.1.1.4'
S S 0.1246 0.1234 'International Tables Vol C Tables 4.2.6.8 and 6.1.1.4'
Mo Mo -1.6832 0.6857 'International Tables Vol C Tables 4.2.6.8 and 6.1.1.4'

loop_
_geom_angle_atom_site_label_1
_geom_angle_atom_site_label_2
_geom_angle_atom_site_label_3
_geom_angle
_geom_angle_site_symmetry_1
_geom_angle_site_symmetry_3
S2D Mo1 C4 102.5(2) . .
S2D Mo1 C5 137.7(2) . .
C4 Mo1 C5 35.80(8) . .
S2D Mo1 S2B 117.28(15) . 3_557
C4 Mo1 S2B 132.38(11) . 3_557
C5 Mo1 S2B 98.68(10) . 3_557
S2D Mo1 S1C 45.5(3) . 3_557
C4 Mo1 S1C 129.21(11) . 3_557
C5 Mo1 S1C 153.48(11) . 3_557
S2B Mo1 S1C 98.01(15) 3_557 3_557
S2D Mo1 C3 90.80(11) . .
C4 Mo1 C3 35.44(7) . .
C5 Mo1 C3 59.21(7) . .
S2B Mo1 C3 151.2(2) 3_557 .
S1C Mo1 C3 97.57(11) 3_557 .
S2D Mo1 S2F 113.9(4) . 3_557
C4 Mo1 S2F 125.5(4) . 3_557
C5 Mo1 S2F 95.7(4) . 3_557
S2B Mo1 S2F 13.6(4) 3_557 3_557
S1C Mo1 S2F 105.1(4) 3_557 3_557
C3 Mo1 S2F 154.2(4) . 3_557
S2D Mo1 C1 148.09(12) . .
C4 Mo1 C1 59.26(7) . .
C5 Mo1 C1 35.68(7) . .
S2B Mo1 C1 92.34(19) 3_557 .
S1C Mo1 C1 123.22(11) 3_557 .
C3 Mo1 C1 58.84(7) . .
S2F Mo1 C1 97.7(4) 3_557 .
S2D Mo1 S2F 13.0(5) . .
C4 Mo1 S2F 110.5(3) . .
C5 Mo1 S2F 146.3(3) . .
S2B Mo1 S2F 113.8(3) 3_557 .
S1C Mo1 S2F 32.6(4) 3_557 .
C3 Mo1 S2F 92.0(3) . .
S2F Mo1 S2F 113.7(3) 3_557 .
C1 Mo1 S2F 143.5(4) . .
S2D Mo1 S1E 103.7(3) . .
C4 Mo1 S1E 111.6(2) . .
C5 Mo1 S1E 91.6(2) . .
S2B Mo1 S1E 36.9(3) 3_557 .
S1C Mo1 S1E 113.9(3) 3_557 .
C3 Mo1 S1E 146.9(2) . .
S2F Mo1 S1E 23.3(4) 3_557 .
C1 Mo1 S1E 107.4(2) . .
S2F Mo1 S1E 108.8(4) . .
S2D Mo1 S1E 36.2(4) . 3_557
C4 Mo1 S1E 124.1(2) . 3_557
C5 Mo1 S1E 154.4(2) . 3_557
S2B Mo1 S1E 103.5(2) 3_557 3_557
S1C Mo1 S1E 9.4(2) 3_557 3_557
C3 Mo1 S1E 95.5(2) . 3_557
S2F Mo1 S1E 108.8(4) 3_557 3_557
C1 Mo1 S1E 129.6(2) . 3_557
S2F Mo1 S1E 23.2(4) . 3_557
S1E Mo1 S1E 113.9(2) . 3_557
S2D Mo1 C2 113.72(16) . .
C4 Mo1 C2 58.83(7) . .
C5 Mo1 C2 58.99(7) . .
S2B Mo1 C2 119.2(3) 3_557 .
S1C Mo1 C2 94.80(11) 3_557 .
C3 Mo1 C2 35.14(7) . .
S2F Mo1 C2 128.8(4) 3_557 .
C1 Mo1 C2 35.19(7) . .
S2F Mo1 C2 108.4(4) . .
S1E Mo1 C2 142.5(2) . .
S1E Mo1 C2 98.4(2) 3_557 .
C11A S1A Mo1 112.8(7) . 3_557
C11A S1A Mo1 111.9(7) . .
Mo1 S1A Mo1 62.48(9) 3_557 .
Mo1 S2A Mo1 65.28(10) 3_557 .
C11B S1B Mo1 111.3(5) . .
C11B S1B Mo1 107.6(4) . 3_557
Mo1 S1B Mo1 63.01(11) . 3_557
Mo1 S2B Mo1 65.53(13) 3_557 .
S1B C11B H11D 109.5 . .
S1B C11B H11E 109.5 . .
H11D C11B H11E 109.5 . .
S1B C11B H11F 109.5 . .
H11D C11B H11F 109.5 . .
H11E C11B H11F 109.5 . .
Mo1 S1C Mo1 65.97(11) 3_557 .
Mo1 S2C Mo1 62.71(9) . 3_557
Mo1 S1D Mo1 61.06(7) 3_557 .
Mo1 S2D Mo1 67.45(11) . 3_557
Mo1 S1E Mo1 66.1(2) . 3_557
Mo1 S2E Mo1 62.2(2) 3_557 .
Mo1 S1F Mo1 61.7(3) 3_557 .
Mo1 S2F Mo1 66.3(3) 3_557 .
C2 C1 C5 107.74(18) . .
C2 C1 C6 125.7(2) . .
C5 C1 C6 126.5(2) . .
C2 C1 Mo1 72.83(11) . .
C5 C1 Mo1 71.21(11) . .
C6 C1 Mo1 123.92(13) . .
C3 C2 C1 108.29(18) . .
C3 C2 C7 125.6(2) . .
C1 C2 C7 126.0(2) . .
C3 C2 Mo1 71.76(11) . .
C1 C2 Mo1 71.98(11) . .
C7 C2 Mo1 125.53(14) . .
C4 C3 C2 108.06(18) . .
C4 C3 C8 126.1(2) . .
C2 C3 C8 125.7(2) . .
C4 C3 Mo1 71.23(11) . .
C2 C3 Mo1 73.09(11) . .
C8 C3 Mo1 123.92(15) . .
C3 C4 C5 108.32(18) . .
C3 C4 C9 126.1(2) . .
C5 C4 C9 125.3(2) . .
C3 C4 Mo1 73.33(11) . .
C5 C4 Mo1 72.42(11) . .
C9 C4 Mo1 124.30(14) . .
C4 C5 C1 107.59(18) . .
C4 C5 C10 126.0(2) . .
C1 C5 C10 126.3(2) . .
C4 C5 Mo1 71.78(11) . .
C1 C5 Mo1 73.11(11) . .
C10 C5 Mo1 123.81(14) . .
C1 C6 H6A 109.5 . .
C1 C6 H6B 109.5 . .
H6A C6 H6B 109.5 . .
C1 C6 H6C 109.5 . .
H6A C6 H6C 109.5 . .
H6B C6 H6C 109.5 . .
C2 C7 H7A 109.5 . .
C2 C7 H7B 109.5 . .
H7A C7 H7B 109.5 . .
C2 C7 H7C 109.5 . .
H7A C7 H7C 109.5 . .
H7B C7 H7C 109.5 . .
C3 C8 H8A 109.5 . .
C3 C8 H8B 109.5 . .
H8A C8 H8B 109.5 . .
C3 C8 H8C 109.5 . .
H8A C8 H8C 109.5 . .
H8B C8 H8C 109.5 . .
C4 C9 H9A 109.5 . .
C4 C9 H9B 109.5 . .
H9A C9 H9B 109.5 . .
C4 C9 H9C 109.5 . .
H9A C9 H9C 109.5 . .
H9B C9 H9C 109.5 . .
C5 C10 H10A 109.5 . .
C5 C10 H10B 109.5 . .
H10A C10 H10B 109.5 . .
C5 C10 H10C 109.5 . .
H10A C10 H10C 109.5 . .
H10B C10 H10C 109.5 . .

loop_
_geom_bond_atom_site_label_1
_geom_bond_atom_site_label_2
_geom_bond_distance
_geom_bond_site_symmetry_2
Mo1 S2D 2.253(4) .
Mo1 C4 2.3197(19) .
Mo1 C5 2.328(2) .
Mo1 S2B 2.333(4) 3_557
Mo1 S1C 2.341(4) 3_557
Mo1 C3 2.3470(19) .
Mo1 S2F 2.349(12) 3_557
Mo1 C1 2.3532(19) .
Mo1 S2F 2.354(15) .
Mo1 S1E 2.354(9) .
Mo1 S1E 2.358(9) 3_557
Mo1 C2 2.364(2) .
S1A C11A 1.802(9) .
S1A Mo1 2.462(4) 3_557
S2A Mo1 2.374(3) 3_557
C11A H11A 0.9800 .
C11A H11B 0.9800 .
C11A H11C 0.9800 .
S1B C11B 1.840(8) .
S1B Mo1 2.502(4) 3_557
S2B Mo1 2.333(4) 3_557
C11B H11D 0.9800 .
C11B H11E 0.9800 .
C11B H11F 0.9800 .
S1C Mo1 2.341(4) 3_557
S2C Mo1 2.483(4) 3_557
S1D Mo1 2.500(3) 3_557
S2D Mo1 2.374(4) 3_557
S1E Mo1 2.358(9) 3_557
S2E Mo1 2.471(8) 3_557
S1F Mo1 2.480(11) 3_557
S2F Mo1 2.349(12) 3_557
C1 C2 1.426(3) .
C1 C5 1.435(3) .
C1 C6 1.503(3) .
C2 C3 1.422(3) .
C2 C7 1.504(3) .
C3 C4 1.420(3) .
C3 C8 1.503(3) .
C4 C5 1.429(3) .
C4 C9 1.502(3) .
C5 C10 1.498(3) .
C6 H6A 0.9800 .
C6 H6B 0.9800 .
C6 H6C 0.9800 .
C7 H7A 0.9800 .
C7 H7B 0.9800 .
C7 H7C 0.9800 .
C8 H8A 0.9800 .
C8 H8B 0.9800 .
C8 H8C 0.9800 .
C9 H9A 0.9800 .
C9 H9B 0.9800 .
C9 H9C 0.9800 .
C10 H10A 0.9800 .
C10 H10B 0.9800 .
C10 H10C 0.9800 .
